data_2017877
loop_
_publ_author_name
'Darshan, Govindaiah'
Vasu
'Chopra, Deepak'
'Saravanan, Janardhanan'

_publ_section_title
;
 <i>N</i>-(<i>X</i>-Methylphenyl)-2-{(<i>Z</i>)-[(2,3,4-trimethoxyphenyl)methylidene]amino}-4,5,6,7-tetrahydro-1-benzothiophene-3-carboxamide,
 where <i>X</i> = 2 and 3
;
_journal_coeditor_code BI3001
_journal_issue 12
_journal_name_full 'Acta Crystallographica Section C'
_journal_page_first o571
_journal_page_last o574
_journal_paper_doi 10.1107/S0108270110040448
_journal_volume 66
_journal_year 2010
_chemical_formula_iupac 'C26 H28 N2 O4 S'
_chemical_formula_moiety 'C26 H28 N2 O4 S'
_chemical_formula_sum 'C26 H28 N2 O4 S'
_chemical_formula_weight 464.56
_chemical_name_systematic
;
<i>N</i>-(2-Methylphenyl)-2-{(<i>Z</i>)-[(2,3,4-\
trimethoxyphenyl)methylidene]amino}-4,5,6,7-tetrahydro-\
1-benzothiophene-3-carboxamide
;
_space_group_IT_number 61
_symmetry_cell_setting orthorhombic
_symmetry_space_group_name_Hall '-P 2ac 2ab'
_symmetry_space_group_name_H-M 'P b c a'
_atom_sites_solution_hydrogens geom
_atom_sites_solution_primary direct
_atom_sites_solution_secondary difmap
_cell_angle_alpha 90.00
_cell_angle_beta 90.00
_cell_angle_gamma 90.00
_cell_formula_units_Z 8
_cell_length_a 13.437(5)
_cell_length_b 12.993(5)
_cell_length_c 27.088(10)
_cell_measurement_reflns_used 953
_cell_measurement_temperature 290(2)
_cell_measurement_theta_max 25.4
_cell_measurement_theta_min 1.6
_cell_volume 4729(3)
_computing_cell_refinement 'SAINT (Bruker, 2000)'
_computing_data_collection 'SMART (Bruker, 2000)'
_computing_data_reduction 'SAINT (Bruker, 2000)'
_computing_molecular_graphics
;
ORTEP-3 for Windows (Farrugia, 1997) and CAMERON (Watkin <i>et al.</i>,
1993)
;
_computing_publication_material 'PLATON (Spek, 2009)'
_computing_structure_refinement 'SHELXL97 (Sheldrick, 2008)'
_computing_structure_solution 'SHELXS97 (Sheldrick, 2008)'
_diffrn_ambient_temperature 290(2)
_diffrn_measured_fraction_theta_full 1.000
_diffrn_measured_fraction_theta_max 1.000
_diffrn_measurement_device_type 'Bruker SMART CCD area-detector'
_diffrn_measurement_method '\f and \w'
_diffrn_radiation_monochromator graphite
_diffrn_radiation_source 'fine-focus sealed tube'
_diffrn_radiation_type MoK\a
_diffrn_radiation_wavelength 0.71073
_diffrn_reflns_av_R_equivalents 0.1046
_diffrn_reflns_av_sigmaI/netI 0.0487
_diffrn_reflns_limit_h_max 16
_diffrn_reflns_limit_h_min -16
_diffrn_reflns_limit_k_max 16
_diffrn_reflns_limit_k_min -16
_diffrn_reflns_limit_l_max 33
_diffrn_reflns_limit_l_min -33
_diffrn_reflns_number 34929
_diffrn_reflns_theta_full 26.00
_diffrn_reflns_theta_max 26.00
_diffrn_reflns_theta_min 1.50
_diffrn_standards_number 0
_exptl_absorpt_coefficient_mu 0.172
_exptl_absorpt_correction_T_max 0.997
_exptl_absorpt_correction_T_min 0.991
_exptl_absorpt_correction_type multi-scan
_exptl_absorpt_process_details '(SADABS; Sheldrick, 1996)'
_exptl_crystal_colour yellow
_exptl_crystal_density_diffrn 1.305
_exptl_crystal_density_method 'not measured'
_exptl_crystal_description plate
_exptl_crystal_F_000 1968
_exptl_crystal_size_max 0.20
_exptl_crystal_size_mid 0.10
_exptl_crystal_size_min 0.02
_refine_diff_density_max 0.247
_refine_diff_density_min -0.208
_refine_ls_extinction_method none
_refine_ls_goodness_of_fit_ref 0.935
_refine_ls_hydrogen_treatment constr
_refine_ls_matrix_type full
_refine_ls_number_parameters 321
_refine_ls_number_reflns 4639
_refine_ls_number_restraints 6
_refine_ls_restrained_S_all 0.936
_refine_ls_R_factor_all 0.0659
_refine_ls_R_factor_gt 0.0447
_refine_ls_shift/su_max 0.001
_refine_ls_shift/su_mean 0.000
_refine_ls_structure_factor_coef Fsqd
_refine_ls_weighting_details 'calc w = 1/[\s^2^(Fo^2^)+(0.0779P)^2^] where P=(Fo^2^+2Fc^2^)/3'
_refine_ls_weighting_scheme calc
_refine_ls_wR_factor_gt 0.1152
_refine_ls_wR_factor_ref 0.1234
_reflns_number_gt 3186
_reflns_number_total 4639
_reflns_threshold_expression I>2\s(I)
_cod_data_source_file bi3001.cif
_cod_data_source_block II
_cod_database_code 2017877
_cod_database_fobs_code 2017877

loop_
_symmetry_equiv_pos_as_xyz
'x, y, z'
'-x+1/2, -y, z+1/2'
'-x, y+1/2, -z+1/2'
'x+1/2, -y+1/2, -z'
'-x, -y, -z'
'x-1/2, y, -z-1/2'
'x, -y-1/2, z-1/2'
'-x-1/2, y-1/2, z'

loop_
_atom_site_type_symbol
_atom_site_label
_atom_site_fract_x
_atom_site_fract_y
_atom_site_fract_z
_atom_site_U_iso_or_equiv
_atom_site_adp_type
_atom_site_calc_flag
_atom_site_refinement_flags
_atom_site_occupancy
_atom_site_disorder_assembly
_atom_site_disorder_group
S S1 0.14272(4) -0.00513(3) 1.074313(16) 0.05282(16) Uani d . 1 . .
O O1 0.12602(12) 0.33596(10) 0.99466(5) 0.0741(4) Uani d . 1 . .
O O2 0.16017(11) -0.39749(9) 0.87262(5) 0.0648(4) Uani d . 1 . .
O O3 0.17610(11) -0.28899(10) 0.78908(5) 0.0665(4) Uani d . 1 . .
O O4 0.14553(12) -0.08710(10) 0.78690(5) 0.0736(4) Uani d . 1 . .
N N1 0.05707(11) 0.21285(10) 0.94742(5) 0.0494(4) Uani d . 1 . .
H H1 0.0361 0.1503 0.9468 0.059 Uiso calc R 1 . .
N N2 0.11737(10) 0.01441(10) 0.97348(5) 0.0425(3) Uani d . 1 . .
C C1 0.14862(13) 0.10822(14) 1.10742(6) 0.0506(4) Uani d . 1 A .
C C2 0.13757(12) 0.19242(13) 1.07856(6) 0.0443(4) Uani d . 1 A .
C C3 0.12155(12) 0.16633(12) 1.02753(6) 0.0406(4) Uani d . 1 . .
C C4 0.12432(11) 0.06153(12) 1.01937(6) 0.0411(4) Uani d . 1 . .
C C5 0.10361(12) 0.24629(12) 0.98878(6) 0.0446(4) Uani d . 1 . .
C C6 0.04076(13) 0.27504(12) 0.90481(6) 0.0452(4) Uani d . 1 . .
C C7 -0.03079(14) 0.35203(13) 0.90469(7) 0.0523(4) Uani d . 1 . .
C C8 -0.04259(18) 0.40738(15) 0.86111(8) 0.0711(6) Uani d . 1 . .
H H8 -0.0895 0.4600 0.8600 0.085 Uiso calc R 1 . .
C C9 0.0127(2) 0.38679(19) 0.81985(8) 0.0838(7) Uani d . 1 . .
H H9 0.0027 0.4247 0.7911 0.101 Uiso calc R 1 . .
C C10 0.0828(2) 0.3103(2) 0.82086(8) 0.0823(7) Uani d . 1 . .
H H10 0.1209 0.2963 0.7930 0.099 Uiso calc R 1 . .
C C11 0.09637(15) 0.25484(16) 0.86316(7) 0.0626(5) Uani d . 1 . .
H H11 0.1438 0.2027 0.8639 0.075 Uiso calc R 1 . .
C C12 -0.09230(18) 0.37620(18) 0.94946(9) 0.0823(7) Uani d . 1 . .
H H12A -0.1287 0.3160 0.9593 0.123 Uiso calc R 1 . .
H H12B -0.1381 0.4306 0.9418 0.123 Uiso calc R 1 . .
H H12C -0.0495 0.3974 0.9759 0.123 Uiso calc R 1 . .
C C13 0.12594(12) -0.08263(12) 0.96839(6) 0.0453(4) Uani d . 1 . .
H H13 0.1310 -0.1226 0.9967 0.054 Uiso calc R 1 . .
C C14 0.12833(12) -0.13450(12) 0.92091(6) 0.0440(4) Uani d . 1 . .
C C15 0.12869(13) -0.08025(13) 0.87659(6) 0.0489(4) Uani d . 1 . .
H H15 0.1208 -0.0091 0.8766 0.059 Uiso calc R 1 . .
C C16 0.14085(14) -0.13244(14) 0.83260(6) 0.0513(4) Uani d . 1 . .
C C17 0.15145(13) -0.23933(13) 0.83244(6) 0.0498(4) Uani d . 1 . .
C C18 0.14773(13) -0.29353(13) 0.87641(7) 0.0491(4) Uani d . 1 . .
C C19 0.13699(13) -0.24112(13) 0.92072(6) 0.0480(4) Uani d . 1 . .
H H19 0.1356 -0.2773 0.9503 0.058 Uiso calc R 1 . .
C C20 0.09857(19) -0.3362(2) 0.76310(9) 0.0974(8) Uani d . 1 . .
H H20A 0.0664 -0.3858 0.7840 0.146 Uiso calc R 1 . .
H H20B 0.1249 -0.3701 0.7345 0.146 Uiso calc R 1 . .
H H20C 0.0512 -0.2850 0.7531 0.146 Uiso calc R 1 . .
C C21 0.15016(15) -0.45680(14) 0.91664(7) 0.0586(5) Uani d . 1 . .
H H21A 0.2007 -0.4369 0.9398 0.088 Uiso calc R 1 . .
H H21B 0.1573 -0.5285 0.9089 0.088 Uiso calc R 1 . .
H H21C 0.0857 -0.4449 0.9308 0.088 Uiso calc R 1 . .
C C22 0.1492(2) 0.01910(18) 0.78447(8) 0.0942(9) Uani d . 1 . .
H H22A 0.0897 0.0474 0.7987 0.141 Uiso calc R 1 . .
H H22B 0.1543 0.0402 0.7506 0.141 Uiso calc R 1 . .
H H22C 0.2060 0.0435 0.8024 0.141 Uiso calc R 1 . .
C C23 0.14303(15) 0.29924(14) 1.10008(7) 0.0579(5) Uani d D 1 . .
H H23A 0.0764 0.3265 1.1043 0.069 Uiso d PR 0.501(10) A 1
H H23B 0.1789 0.3440 1.0776 0.069 Uiso d PR 0.501(10) A 1
H H23C 0.0872 0.3393 1.0880 0.069 Uiso d PR 0.499(10) A 2
H H23D 0.2038 0.3324 1.0891 0.069 Uiso d PR 0.499(10) A 2
C C24A 0.1968(7) 0.2971(5) 1.1504(2) 0.074(2) Uani d PD 0.501(10) A 1
H H24A 0.2671 0.2841 1.1452 0.089 Uiso calc PR 0.501(10) A 1
H H24B 0.1902 0.3637 1.1662 0.089 Uiso calc PR 0.501(10) A 1
C C25A 0.1542(8) 0.2146(5) 1.1839(3) 0.086(2) Uani d PD 0.501(10) A 1
H H25A 0.1873 0.2177 1.2157 0.103 Uiso calc PR 0.501(10) A 1
H H25B 0.0839 0.2278 1.1892 0.103 Uiso calc PR 0.501(10) A 1
C C24B 0.1398(7) 0.2975(6) 1.15622(19) 0.0722(19) Uani d PD 0.499(10) A 2
H H24C 0.1610 0.3638 1.1689 0.087 Uiso calc PR 0.499(10) A 2
H H24D 0.0720 0.2856 1.1671 0.087 Uiso calc PR 0.499(10) A 2
C C25B 0.2067(6) 0.2140(4) 1.1768(3) 0.071(2) Uani d PD 0.499(10) A 2
H H25C 0.2092 0.2194 1.2125 0.085 Uiso calc PR 0.499(10) A 2
H H25D 0.2736 0.2228 1.1641 0.085 Uiso calc PR 0.499(10) A 2
C C26 0.16727(18) 0.10818(17) 1.16209(7) 0.0701(6) Uani d D 1 . .
H H26A 0.2347 0.0850 1.1684 0.084 Uiso d PR 0.501(10) A 1
H H26B 0.1218 0.0603 1.1778 0.084 Uiso d PR 0.501(10) A 1
H H26C 0.2163 0.0559 1.1700 0.084 Uiso d PR 0.499(10) A 2
H H26D 0.1061 0.0924 1.1795 0.084 Uiso d PR 0.499(10) A 2

loop_
_atom_site_aniso_label
_atom_site_aniso_U_11
_atom_site_aniso_U_22
_atom_site_aniso_U_33
_atom_site_aniso_U_12
_atom_site_aniso_U_13
_atom_site_aniso_U_23
S1 0.0641(3) 0.0496(3) 0.0448(3) 0.0031(2) -0.0041(2) 0.00924(19)
O1 0.1141(13) 0.0475(8) 0.0606(9) -0.0191(7) -0.0286(8) 0.0074(6)
O2 0.0942(11) 0.0411(7) 0.0590(9) 0.0063(6) 0.0090(7) -0.0034(6)
O3 0.0791(10) 0.0693(9) 0.0510(8) -0.0074(7) 0.0082(7) -0.0138(7)
O4 0.1202(13) 0.0595(8) 0.0411(8) -0.0155(8) -0.0132(7) 0.0031(6)
N1 0.0650(10) 0.0374(7) 0.0458(8) -0.0037(6) -0.0135(7) 0.0053(6)
N2 0.0442(8) 0.0405(7) 0.0429(8) -0.0015(6) -0.0013(6) 0.0000(6)
C1 0.0477(10) 0.0635(11) 0.0404(10) 0.0026(8) -0.0012(8) 0.0028(8)
C2 0.0399(9) 0.0525(10) 0.0406(9) 0.0009(7) -0.0017(7) -0.0022(7)
C3 0.0393(9) 0.0433(9) 0.0393(9) -0.0007(7) -0.0003(7) 0.0008(7)
C4 0.0387(9) 0.0462(9) 0.0384(9) 0.0003(7) -0.0019(7) 0.0019(7)
C5 0.0488(10) 0.0405(9) 0.0444(10) -0.0035(8) -0.0036(7) 0.0014(7)
C6 0.0519(10) 0.0425(9) 0.0411(9) -0.0056(7) -0.0101(8) 0.0025(7)
C7 0.0520(11) 0.0493(10) 0.0556(11) 0.0007(8) -0.0105(9) 0.0071(8)
C8 0.0787(15) 0.0615(12) 0.0730(14) 0.0068(11) -0.0267(12) 0.0134(10)
C9 0.114(2) 0.0845(16) 0.0529(13) -0.0178(15) -0.0250(13) 0.0245(11)
C10 0.0979(19) 0.1030(18) 0.0459(12) -0.0064(15) 0.0030(12) 0.0048(11)
C11 0.0684(13) 0.0700(12) 0.0492(11) 0.0058(10) -0.0043(9) -0.0021(9)
C12 0.0724(15) 0.0916(16) 0.0828(16) 0.0263(13) 0.0059(13) 0.0062(13)
C13 0.0499(10) 0.0428(9) 0.0430(10) -0.0038(7) 0.0027(7) 0.0053(7)
C14 0.0446(10) 0.0416(9) 0.0458(9) -0.0044(7) 0.0013(7) 0.0003(7)
C15 0.0584(11) 0.0384(9) 0.0501(10) -0.0043(8) -0.0064(8) 0.0013(7)
C16 0.0614(12) 0.0511(10) 0.0414(10) -0.0097(8) -0.0085(8) 0.0033(8)
C17 0.0548(11) 0.0492(10) 0.0454(10) -0.0047(8) 0.0017(8) -0.0069(8)
C18 0.0529(11) 0.0408(9) 0.0536(11) -0.0014(7) 0.0043(8) -0.0015(8)
C19 0.0561(11) 0.0424(9) 0.0455(10) -0.0022(8) 0.0066(8) 0.0032(7)
C20 0.0954(19) 0.120(2) 0.0770(16) -0.0041(15) -0.0131(14) -0.0419(15)
C21 0.0637(12) 0.0428(10) 0.0692(13) 0.0036(8) -0.0026(9) 0.0030(9)
C22 0.157(3) 0.0728(15) 0.0530(13) -0.0317(15) -0.0195(14) 0.0193(11)
C23 0.0668(13) 0.0595(12) 0.0474(11) 0.0010(9) -0.0067(9) -0.0103(8)
C24A 0.089(5) 0.082(4) 0.050(3) -0.009(4) -0.013(3) -0.014(2)
C25A 0.100(6) 0.110(5) 0.047(3) 0.010(4) -0.004(4) -0.010(3)
C24B 0.075(4) 0.087(4) 0.054(3) 0.004(4) 0.001(3) -0.026(3)
C25B 0.086(5) 0.088(4) 0.039(3) 0.000(3) -0.014(3) -0.009(3)
C26 0.0812(15) 0.0904(16) 0.0388(11) 0.0041(12) -0.0020(9) 0.0068(10)

loop_
_atom_type_symbol
_atom_type_description
_atom_type_scat_dispersion_real
_atom_type_scat_dispersion_imag
_atom_type_scat_source
C C 0.0033 0.0016 'International Tables Vol C Tables 4.2.6.8 and 6.1.1.4'
H H 0.0000 0.0000 'International Tables Vol C Tables 4.2.6.8 and 6.1.1.4'
N N 0.0061 0.0033 'International Tables Vol C Tables 4.2.6.8 and 6.1.1.4'
O O 0.0106 0.0060 'International Tables Vol C Tables 4.2.6.8 and 6.1.1.4'
S S 0.1246 0.1234 'International Tables Vol C Tables 4.2.6.8 and 6.1.1.4'

loop_
_geom_angle_atom_site_label_1
_geom_angle_atom_site_label_2
_geom_angle_atom_site_label_3
_geom_angle_site_symmetry_1
_geom_angle_site_symmetry_3
_geom_angle
_geom_angle_publ_flag
C1 S1 C4 . . 91.51(8) ?
C18 O2 C21 . . 117.40(14) ?
C17 O3 C20 . . 117.02(16) ?
C16 O4 C22 . . 118.23(16) ?
C5 N1 C6 . . 123.96(13) ?
C5 N1 H1 . . 118.0 ?
C6 N1 H1 . . 118.0 ?
C13 N2 C4 . . 121.83(14) ?
C2 C1 C26 . . 126.04(17) ?
C2 C1 S1 . . 112.63(13) ?
C26 C1 S1 . . 121.31(14) ?
C1 C2 C3 . . 112.39(15) ?
C1 C2 C23 . . 121.06(16) ?
C3 C2 C23 . . 126.55(15) ?
C4 C3 C2 . . 112.47(14) ?
C4 C3 C5 . . 125.25(15) ?
C2 C3 C5 . . 122.29(14) ?
C3 C4 N2 . . 125.21(14) ?
C3 C4 S1 . . 110.98(12) ?
N2 C4 S1 . . 123.77(12) ?
O1 C5 N1 . . 122.07(15) ?
O1 C5 C3 . . 122.30(15) ?
N1 C5 C3 . . 115.58(14) ?
C11 C6 C7 . . 120.72(16) ?
C11 C6 N1 . . 118.12(16) ?
C7 C6 N1 . . 121.13(16) ?
C6 C7 C8 . . 116.98(18) ?
C6 C7 C12 . . 122.04(16) ?
C8 C7 C12 . . 120.97(18) ?
C9 C8 C7 . . 122.0(2) ?
C9 C8 H8 . . 119.0 ?
C7 C8 H8 . . 119.0 ?
C8 C9 C10 . . 119.9(2) ?
C8 C9 H9 . . 120.0 ?
C10 C9 H9 . . 120.0 ?
C11 C10 C9 . . 119.4(2) ?
C11 C10 H10 . . 120.3 ?
C9 C10 H10 . . 120.3 ?
C10 C11 C6 . . 120.9(2) ?
C10 C11 H11 . . 119.5 ?
C6 C11 H11 . . 119.5 ?
C7 C12 H12A . . 109.5 ?
C7 C12 H12B . . 109.5 ?
H12A C12 H12B . . 109.5 ?
C7 C12 H12C . . 109.5 ?
H12A C12 H12C . . 109.5 ?
H12B C12 H12C . . 109.5 ?
N2 C13 C14 . . 123.87(15) ?
N2 C13 H13 . . 118.1 ?
C14 C13 H13 . . 118.1 ?
C19 C14 C15 . . 120.08(15) ?
C19 C14 C13 . . 117.87(15) ?
C15 C14 C13 . . 121.92(15) ?
C16 C15 C14 . . 119.73(16) ?
C16 C15 H15 . . 120.1 ?
C14 C15 H15 . . 120.1 ?
O4 C16 C15 . . 124.96(17) ?
O4 C16 C17 . . 114.80(16) ?
C15 C16 C17 . . 120.22(16) ?
O3 C17 C18 . . 120.19(16) ?
O3 C17 C16 . . 119.48(16) ?
C18 C17 C16 . . 119.97(16) ?
O2 C18 C17 . . 115.73(16) ?
O2 C18 C19 . . 124.30(16) ?
C17 C18 C19 . . 119.89(16) ?
C18 C19 C14 . . 120.06(15) ?
C18 C19 H19 . . 120.0 ?
C14 C19 H19 . . 120.0 ?
O3 C20 H20A . . 109.5 ?
O3 C20 H20B . . 109.5 ?
H20A C20 H20B . . 109.5 ?
O3 C20 H20C . . 109.5 ?
H20A C20 H20C . . 109.5 ?
H20B C20 H20C . . 109.5 ?
O2 C21 H21A . . 109.5 ?
O2 C21 H21B . . 109.5 ?
H21A C21 H21B . . 109.5 ?
O2 C21 H21C . . 109.5 ?
H21A C21 H21C . . 109.5 ?
H21B C21 H21C . . 109.5 ?
O4 C22 H22A . . 109.5 ?
O4 C22 H22B . . 109.5 ?
H22A C22 H22B . . 109.5 ?
O4 C22 H22C . . 109.5 ?
H22A C22 H22C . . 109.5 ?
H22B C22 H22C . . 109.5 ?
C2 C23 C24B . . 111.8(3) ?
C2 C23 C24A . . 110.4(3) ?
C2 C23 H23A . . 109.7 ?
C24A C23 H23A . . 109.6 ?
C2 C23 H23B . . 109.5 ?
C24A C23 H23B . . 109.4 ?
H23A C23 H23B . . 108.3 ?
C2 C23 H23C . . 109.0 ?
C24B C23 H23C . . 108.9 ?
C2 C23 H23D . . 109.3 ?
C24B C23 H23D . . 109.8 ?
H23C C23 H23D . . 108.0 ?
C25A C24A C23 . . 111.4(6) ?
C25A C24A H24A . . 109.3 ?
C23 C24A H24A . . 109.3 ?
C25A C24A H24B . . 109.3 ?
C23 C24A H24B . . 109.3 ?
H24A C24A H24B . . 108.0 ?
C26 C25A C24A . . 111.6(6) ?
C26 C25A H25A . . 109.3 ?
C24A C25A H25A . . 109.3 ?
C26 C25A H25B . . 109.3 ?
C24A C25A H25B . . 109.3 ?
H25A C25A H25B . . 108.0 ?
C25B C24B C23 . . 111.2(5) ?
C25B C24B H24C . . 109.4 ?
C23 C24B H24C . . 109.4 ?
C25B C24B H24D . . 109.4 ?
C23 C24B H24D . . 109.4 ?
H24C C24B H24D . . 108.0 ?
C24B C25B C26 . . 110.1(6) ?
C24B C25B H25C . . 109.6 ?
C26 C25B H25C . . 109.6 ?
C24B C25B H25D . . 109.6 ?
C26 C25B H25D . . 109.6 ?
H25C C25B H25D . . 108.2 ?
C1 C26 C25A . . 111.4(4) ?
C1 C26 C25B . . 108.3(3) ?
C1 C26 H26A . . 109.2 ?
C25A C26 H26A . . 108.9 ?
C1 C26 H26B . . 109.2 ?
C25A C26 H26B . . 109.9 ?
H26A C26 H26B . . 108.2 ?
C1 C26 H26C . . 109.4 ?
C25B C26 H26C . . 109.7 ?
C1 C26 H26D . . 109.8 ?
C25B C26 H26D . . 110.9 ?
H26C C26 H26D . . 108.7 ?

loop_
_geom_bond_atom_site_label_1
_geom_bond_atom_site_label_2
_geom_bond_site_symmetry_2
_geom_bond_distance
_geom_bond_publ_flag
S1 C1 . 1.7259(19) ?
S1 C4 . 1.7397(17) ?
O1 C5 . 1.214(2) ?
O2 C18 . 1.365(2) ?
O2 C21 . 1.426(2) ?
O3 C17 . 1.381(2) ?
O3 C20 . 1.399(3) ?
O4 C16 . 1.373(2) ?
O4 C22 . 1.382(3) ?
N1 C5 . 1.355(2) ?
N1 C6 . 1.426(2) ?
N1 H1 . 0.860 ?
N2 C13 . 1.274(2) ?
N2 C4 . 1.389(2) ?
C1 C2 . 1.353(2) ?
C1 C26 . 1.502(2) ?
C2 C3 . 1.440(2) ?
C2 C23 . 1.507(2) ?
C3 C4 . 1.380(2) ?
C3 C5 . 1.496(2) ?
C6 C11 . 1.378(2) ?
C6 C7 . 1.387(2) ?
C7 C8 . 1.391(2) ?
C7 C12 . 1.501(3) ?
C8 C9 . 1.369(3) ?
C8 H8 . 0.930 ?
C9 C10 . 1.369(3) ?
C9 H9 . 0.930 ?
C10 C11 . 1.366(3) ?
C10 H10 . 0.930 ?
C11 H11 . 0.930 ?
C12 H12A . 0.960 ?
C12 H12B . 0.960 ?
C12 H12C . 0.960 ?
C13 C14 . 1.452(2) ?
C13 H13 . 0.9300 ?
C14 C19 . 1.390(2) ?
C14 C15 . 1.392(2) ?
C15 C16 . 1.381(2) ?
C15 H15 . 0.930 ?
C16 C17 . 1.396(3) ?
C17 C18 . 1.385(2) ?
C18 C19 . 1.387(2) ?
C19 H19 . 0.930 ?
C20 H20A . 0.960 ?
C20 H20B . 0.960 ?
C20 H20C . 0.960 ?
C21 H21A . 0.960 ?
C21 H21B . 0.960 ?
C21 H21C . 0.960 ?
C22 H22A . 0.960 ?
C22 H22B . 0.960 ?
C22 H22C . 0.960 ?
C23 C24B . 1.522(5) ?
C23 C24A . 1.543(6) ?
C23 H23A . 0.970 ?
C23 H23B . 0.970 ?
C23 H23C . 0.970 ?
C23 H23D . 0.970 ?
C24A C25A . 1.517(8) ?
C24A H24A . 0.970 ?
C24A H24B . 0.970 ?
C25A C26 . 1.514(6) ?
C25A H25A . 0.970 ?
C25A H25B . 0.970 ?
C24B C25B . 1.514(7) ?
C24B H24C . 0.970 ?
C24B H24D . 0.970 ?
C25B C26 . 1.526(6) ?
C25B H25C . 0.970 ?
C25B H25D . 0.970 ?
C26 H26A . 0.970 ?
C26 H26B . 0.970 ?
C26 H26C . 0.970 ?
C26 H26D . 0.970 ?

loop_
_geom_hbond_atom_site_label_D
_geom_hbond_atom_site_label_H
_geom_hbond_atom_site_label_A
_geom_hbond_site_symmetry_A
_geom_hbond_distance_DH
_geom_hbond_distance_HA
_geom_hbond_distance_DA
_geom_hbond_angle_DHA
N1 H1 N2 . 0.86 2.20 2.793(2) 126.1

loop_
_geom_torsion_atom_site_label_1
_geom_torsion_atom_site_label_2
_geom_torsion_atom_site_label_3
_geom_torsion_atom_site_label_4
_geom_torsion_site_symmetry_1
_geom_torsion_site_symmetry_2
_geom_torsion_site_symmetry_3
_geom_torsion_site_symmetry_4
_geom_torsion
_geom_torsion_publ_flag
C4 S1 C1 C2 . . . . -0.16(14) ?
C4 S1 C1 C26 . . . . -178.47(16) ?
C26 C1 C2 C3 . . . . 179.42(17) ?
S1 C1 C2 C3 . . . . 1.21(19) ?
C26 C1 C2 C23 . . . . -0.2(3) ?
S1 C1 C2 C23 . . . . -178.41(14) ?
C1 C2 C3 C4 . . . . -2.0(2) ?
C23 C2 C3 C4 . . . . 177.63(16) ?
C1 C2 C3 C5 . . . . 177.74(14) ?
C23 C2 C3 C5 . . . . -2.7(3) ?
C2 C3 C4 N2 . . . . -175.86(14) ?
C5 C3 C4 N2 . . . . 4.5(3) ?
C2 C3 C4 S1 . . . . 1.80(17) ?
C5 C3 C4 S1 . . . . -177.89(12) ?
C13 N2 C4 C3 . . . . 176.09(16) ?
C13 N2 C4 S1 . . . . -1.3(2) ?
C1 S1 C4 C3 . . . . -0.96(13) ?
C1 S1 C4 N2 . . . . 176.74(14) ?
C6 N1 C5 O1 . . . . 7.9(3) ?
C6 N1 C5 C3 . . . . -174.59(15) ?
C4 C3 C5 O1 . . . . -161.09(18) ?
C2 C3 C5 O1 . . . . 19.3(3) ?
C4 C3 C5 N1 . . . . 21.4(2) ?
C2 C3 C5 N1 . . . . -158.22(15) ?
C5 N1 C6 C11 . . . . 107.9(2) ?
C5 N1 C6 C7 . . . . -73.8(2) ?
C11 C6 C7 C8 . . . . -0.5(3) ?
N1 C6 C7 C8 . . . . -178.81(16) ?
C11 C6 C7 C12 . . . . -179.77(18) ?
N1 C6 C7 C12 . . . . 1.9(3) ?
C6 C7 C8 C9 . . . . 0.7(3) ?
C12 C7 C8 C9 . . . . 179.9(2) ?
C7 C8 C9 C10 . . . . -0.6(3) ?
C8 C9 C10 C11 . . . . 0.4(4) ?
C9 C10 C11 C6 . . . . -0.2(3) ?
C7 C6 C11 C10 . . . . 0.3(3) ?
N1 C6 C11 C10 . . . . 178.67(19) ?
C4 N2 C13 C14 . . . . -174.16(14) ?
N2 C13 C14 C19 . . . . -179.37(16) ?
N2 C13 C14 C15 . . . . 4.8(3) ?
C19 C14 C15 C16 . . . . -2.0(3) ?
C13 C14 C15 C16 . . . . 173.65(16) ?
C22 O4 C16 C15 . . . . 7.4(3) ?
C22 O4 C16 C17 . . . . -171.42(19) ?
C14 C15 C16 O4 . . . . -177.88(17) ?
C14 C15 C16 C17 . . . . 0.8(3) ?
C20 O3 C17 C18 . . . . 86.6(2) ?
C20 O3 C17 C16 . . . . -100.2(2) ?
O4 C16 C17 O3 . . . . 7.0(2) ?
C15 C16 C17 O3 . . . . -171.82(16) ?
O4 C16 C17 C18 . . . . -179.83(16) ?
C15 C16 C17 C18 . . . . 1.3(3) ?
C21 O2 C18 C17 . . . . -175.88(16) ?
C21 O2 C18 C19 . . . . 7.4(3) ?
O3 C17 C18 O2 . . . . -6.1(2) ?
C16 C17 C18 O2 . . . . -179.15(16) ?
O3 C17 C18 C19 . . . . 170.83(16) ?
C16 C17 C18 C19 . . . . -2.3(3) ?
O2 C18 C19 C14 . . . . 177.65(17) ?
C17 C18 C19 C14 . . . . 1.1(3) ?
C15 C14 C19 C18 . . . . 1.1(3) ?
C13 C14 C19 C18 . . . . -174.76(16) ?
C1 C2 C23 C24B . . . . -12.0(4) ?
C3 C2 C23 C24B . . . . 168.5(4) ?
C1 C2 C23 C24A . . . . 19.8(4) ?
C3 C2 C23 C24A . . . . -159.8(4) ?
C2 C23 C24A C25A . . . . -49.7(9) ?
C23 C24A C25A C26 . . . . 61.9(12) ?
C2 C23 C24B C25B . . . . 44.0(9) ?
C23 C24B C25B C26 . . . . -65.7(11) ?
C2 C1 C26 C25A . . . . 10.3(5) ?
S1 C1 C26 C25A . . . . -171.7(4) ?
C2 C1 C26 C25B . . . . -19.2(4) ?
S1 C1 C26 C25B . . . . 158.9(3) ?
C24A C25A C26 C1 . . . . -40.1(10) ?
C24A C25A C26 C25B . . . . 48.7(8) ?
C24B C25B C26 C1 . . . . 50.3(8) ?
C24B C25B C26 C25A . . . . -51.1(8) ?
